data_7211110
loop_
_publ_author_name
'Ponomarova, Vira V.'
'Komarchuk, Vasiliy V.'
'Boldog, Ishtvan'
'Krautscheid, Harald'
'Domasevitch, Konstantin V.'

_publ_section_title
;
 Modular construction of 3D coordination frameworks incorporating
 SiF62&#x2212; links: Accessing the significance of [M(pyrazole)4{SiF6}]
 synthon
;
_journal_issue 41
_journal_name_full CrystEngComm
_journal_page_first 8280
_journal_paper_doi 10.1039/c3ce41238e
_journal_volume 15
_journal_year 2013
_chemical_formula_moiety '(C20 H28 Cd F6 N8 Si), 1.5(C H2 Cl2)'
_chemical_formula_sum 'C21.5 H31 Cd Cl3 F6 N8 Si'
_chemical_formula_weight 762.38
_chemical_name_systematic
;
mu-Hexafluorosilicato-bis(3,3',5,5'-Tetramethyl-4,4'-bipyrazole)
cadmium(II), Solvate with 1.5 Dichloromethane
;
_space_group_IT_number 15
_space_group_name_Hall '-I 2ya'
_symmetry_cell_setting monoclinic
_symmetry_Int_Tables_number 15
_symmetry_space_group_name_Hall '-I 2ya'
_symmetry_space_group_name_H-M 'I 1 2/a 1'
_atom_sites_solution_hydrogens geom
_atom_sites_solution_primary direct
_atom_sites_solution_secondary difmap
_audit_creation_method SHELXL-97
_cell_angle_alpha 90.00
_cell_angle_beta 91.161(3)
_cell_angle_gamma 90.00
_cell_formula_units_Z 4
_cell_length_a 15.8930(12)
_cell_length_b 11.8892(11)
_cell_length_c 16.7929(12)
_cell_measurement_reflns_used 9366
_cell_measurement_temperature 213(2)
_cell_measurement_theta_max 27.87
_cell_measurement_theta_min 3.22
_cell_volume 3172.5(4)
_computing_cell_refinement 'SAINT-NT (Bruker, 1999)'
_computing_data_collection 'SMART-NT (Bruker, 1998)'
_computing_data_reduction 'SAINT-NT (Bruker, 1999)'
_computing_molecular_graphics 'Diamond 2.1e (Brandenburg, 1999)'
_computing_publication_material 'WinGX 1.700.00 (Farrugia, 1999)'
_computing_structure_refinement 'SHELXL-97 (Sheldrick, 1997)'
_computing_structure_solution 'SHELXS-97 (Sheldrick, 1997)'
_diffrn_ambient_temperature 213(2)
_diffrn_measured_fraction_theta_full 0.990
_diffrn_measured_fraction_theta_max 0.990
_diffrn_measurement_device_type 'Siemens SMART CCD area-detector diffractometer'
_diffrn_measurement_method '\w scans'
_diffrn_radiation_monochromator graphite
_diffrn_radiation_source 'fine-focus sealed tube'
_diffrn_radiation_type MoK\a
_diffrn_radiation_wavelength 0.71073
_diffrn_reflns_av_R_equivalents 0.0123
_diffrn_reflns_av_sigmaI/netI 0.0108
_diffrn_reflns_limit_h_max 17
_diffrn_reflns_limit_h_min -20
_diffrn_reflns_limit_k_max 14
_diffrn_reflns_limit_k_min -15
_diffrn_reflns_limit_l_max 12
_diffrn_reflns_limit_l_min -22
_diffrn_reflns_number 9366
_diffrn_reflns_theta_full 27.87
_diffrn_reflns_theta_max 27.87
_diffrn_reflns_theta_min 3.22
_diffrn_standards_decay_% 0
_exptl_absorpt_coefficient_mu 1.041
_exptl_absorpt_correction_T_max 0.8348
_exptl_absorpt_correction_T_min 0.8033
_exptl_absorpt_correction_type empirical
_exptl_absorpt_process_details 'SADABS (Sheldrick, 1996)'
_exptl_crystal_colour colorless
_exptl_crystal_density_diffrn 1.596
_exptl_crystal_density_method 'not measured'
_exptl_crystal_description prism
_exptl_crystal_F_000 1532
_exptl_crystal_size_max 0.22
_exptl_crystal_size_mid 0.22
_exptl_crystal_size_min 0.18
_refine_diff_density_max 1.079
_refine_diff_density_min -0.775
_refine_diff_density_rms 0.077
_refine_ls_extinction_method none
_refine_ls_goodness_of_fit_ref 1.098
_refine_ls_hydrogen_treatment constr
_refine_ls_matrix_type full
_refine_ls_number_parameters 209
_refine_ls_number_reflns 3741
_refine_ls_number_restraints 6
_refine_ls_restrained_S_all 1.102
_refine_ls_R_factor_all 0.0305
_refine_ls_R_factor_gt 0.0291
_refine_ls_shift/su_max 0.001
_refine_ls_shift/su_mean 0.000
_refine_ls_structure_factor_coef Fsqd
_refine_ls_weighting_details 'calc w=1/[\s^2^(Fo^2^)+(0.0320P)^2^+8.8386P] where P=(Fo^2^+2Fc^2^)/3'
_refine_ls_weighting_scheme calc
_refine_ls_wR_factor_gt 0.0731
_refine_ls_wR_factor_ref 0.0738
_reflns_number_gt 3579
_reflns_number_total 3741
_reflns_threshold_expression >2sigma(I)
_cod_data_source_file c3ce41238e.txt
_cod_data_source_block (5)
_cod_depositor_comments
;
The following automatic conversions were performed:

data name '_iucr_refine_instruction_details' was replaced with
'_iucr_refine_instructions_details' as specified in the replacement
file 'data/replacement-values/replacement_tags.lst'.

Automatic conversion script
Id: cif_correct_tags 9268 2022-04-12 08:56:07Z antanas 
;
_cod_original_sg_symbol_H-M 'I 2/a'
_cod_original_formula_sum 'C21.50 H31 Cd Cl3 F6 N8 Si'
_cod_database_code 7211110

loop_
_symmetry_equiv_pos_as_xyz
'x, y, z'
'-x+1/2, y, -z'
'x+1/2, y+1/2, z+1/2'
'-x+1, y+1/2, -z+1/2'
'-x, -y, -z'
'x-1/2, -y, z'
'-x+1/2, -y+1/2, -z+1/2'
'x, -y+1/2, z+1/2'

loop_
_atom_site_label
_atom_site_type_symbol
_atom_site_fract_x
_atom_site_fract_y
_atom_site_fract_z
_atom_site_U_iso_or_equiv
_atom_site_adp_type
_atom_site_occupancy
_atom_site_symmetry_multiplicity
_atom_site_calc_flag
_atom_site_refinement_flags
_atom_site_disorder_assembly
_atom_site_disorder_group
Cd1 Cd 0.0000 0.5000 0.0000 0.01571(7) Uani 1 2 d S . .
Si1 Si 0.2500 0.47239(7) 0.0000 0.02005(16) Uani 1 2 d S . .
F1 F 0.14371(8) 0.47043(12) 0.01190(8) 0.0279(3) Uani 1 1 d . . .
F2 F 0.26478(8) 0.46877(13) 0.09908(8) 0.0302(3) Uani 1 1 d . . .
F3 F 0.2500 0.32995(16) 0.0000 0.0265(4) Uani 1 2 d S . .
F4 F 0.2500 0.61094(18) 0.0000 0.0399(5) Uani 1 2 d S . .
N1 N -0.01521(11) 0.65520(16) 0.08224(11) 0.0233(4) Uani 1 1 d . . .
N2 N -0.08787(11) 0.71482(16) 0.08434(11) 0.0252(4) Uani 1 1 d . . .
H2 H -0.1287 0.7081 0.0494 0.038 Uiso 1 1 calc R . .
N3 N 0.02493(12) 0.89776(17) 0.38532(11) 0.0260(4) Uani 1 1 d . . .
N4 N 0.09027(11) 0.93608(18) 0.34230(11) 0.0277(4) Uani 1 1 d . . .
H4 H 0.1298 0.9795 0.3615 0.042 Uiso 1 1 calc R . .
C1 C 0.11420(15) 0.6402(3) 0.16522(16) 0.0393(6) Uani 1 1 d . . .
H1A H 0.1101 0.5588 0.1634 0.059 Uiso 1 1 calc R . .
H1B H 0.1320 0.6636 0.2183 0.059 Uiso 1 1 calc R . .
H1C H 0.1550 0.6655 0.1269 0.059 Uiso 1 1 calc R . .
C2 C 0.03043(13) 0.69039(19) 0.14533(12) 0.0238(4) Uani 1 1 d . . .
C3 C -0.01334(13) 0.77327(19) 0.18736(12) 0.0235(4) Uani 1 1 d . . .
C4 C -0.08946(14) 0.7855(2) 0.14667(14) 0.0270(4) Uani 1 1 d . . .
C5 C -0.16393(17) 0.8586(3) 0.16181(19) 0.0470(7) Uani 1 1 d . . .
H5A H -0.1874 0.8852 0.1115 0.070 Uiso 1 1 calc R . .
H5B H -0.1466 0.9224 0.1942 0.070 Uiso 1 1 calc R . .
H5C H -0.2061 0.8157 0.1896 0.070 Uiso 1 1 calc R . .
C6 C -0.09812(17) 0.7738(2) 0.36034(16) 0.0395(6) Uani 1 1 d . . .
H6A H -0.0873 0.7384 0.4116 0.059 Uiso 1 1 calc R . .
H6B H -0.1131 0.7168 0.3213 0.059 Uiso 1 1 calc R . .
H6C H -0.1441 0.8269 0.3649 0.059 Uiso 1 1 calc R . .
C7 C -0.02077(13) 0.83456(19) 0.33457(13) 0.0239(4) Uani 1 1 d . . .
C8 C 0.01577(13) 0.83344(19) 0.25904(12) 0.0237(4) Uani 1 1 d . . .
C9 C 0.08719(14) 0.8995(2) 0.26693(13) 0.0273(5) Uani 1 1 d . . .
C10 C 0.15297(18) 0.9322(3) 0.20908(17) 0.0462(7) Uani 1 1 d . . .
H10A H 0.1792 1.0021 0.2261 0.069 Uiso 1 1 calc R . .
H10B H 0.1272 0.9422 0.1567 0.069 Uiso 1 1 calc R . .
H10C H 0.1953 0.8736 0.2068 0.069 Uiso 1 1 calc R . .
C11 C 0.3793(7) 0.8374(9) 0.0181(6) 0.104(5) Uani 0.50 1 d PD A -1
H11A H 0.4083 0.7655 0.0108 0.125 Uiso 0.50 1 calc PR A -1
H11B H 0.3366 0.8441 -0.0246 0.125 Uiso 0.50 1 calc PR A -1
Cl1 Cl 0.3294(3) 0.8338(3) 0.1071(2) 0.1318(14) Uani 0.50 1 d PD A -1
Cl2 Cl 0.4505(3) 0.9435(5) 0.0080(3) 0.1668(18) Uani 0.50 1 d PD A -1
C11A C 0.3677(12) 0.8353(16) 0.0467(13) 0.069(5) Uiso 0.25 1 d PD B -2
H11C H 0.3508 0.7693 0.0775 0.082 Uiso 0.25 1 calc PR B -2
H11D H 0.3999 0.8084 0.0013 0.082 Uiso 0.25 1 calc PR B -2
Cl1A Cl 0.2786(12) 0.9023(15) 0.0113(16) 0.308(10) Uiso 0.25 1 d PD B -2
Cl2A Cl 0.4323(19) 0.918(3) 0.106(2) 0.56(2) Uiso 0.25 1 d PD B -2

loop_
_atom_site_aniso_label
_atom_site_aniso_U_11
_atom_site_aniso_U_22
_atom_site_aniso_U_33
_atom_site_aniso_U_23
_atom_site_aniso_U_13
_atom_site_aniso_U_12
Cd1 0.01482(10) 0.02005(11) 0.01220(10) -0.00043(7) -0.00090(7) 0.00059(7)
Si1 0.0123(3) 0.0254(4) 0.0223(4) 0.000 -0.0034(3) 0.000
F1 0.0136(5) 0.0407(7) 0.0295(7) -0.0067(6) -0.0022(5) 0.0011(5)
F2 0.0211(6) 0.0472(8) 0.0223(6) -0.0058(6) -0.0034(5) -0.0053(6)
F3 0.0238(9) 0.0255(9) 0.0301(9) 0.000 -0.0008(7) 0.000
F4 0.0369(11) 0.0263(10) 0.0566(14) 0.000 0.0005(10) 0.000
N1 0.0228(8) 0.0265(9) 0.0207(8) -0.0069(7) -0.0005(7) -0.0007(7)
N2 0.0232(8) 0.0281(9) 0.0239(9) -0.0072(7) -0.0058(7) 0.0005(7)
N3 0.0251(9) 0.0338(10) 0.0194(8) -0.0078(7) 0.0032(7) -0.0057(8)
N4 0.0218(9) 0.0380(11) 0.0233(9) -0.0114(8) 0.0018(7) -0.0086(8)
C1 0.0266(11) 0.0518(16) 0.0393(13) -0.0217(12) -0.0087(10) 0.0091(11)
C2 0.0219(9) 0.0297(11) 0.0199(9) -0.0077(8) 0.0000(8) -0.0029(8)
C3 0.0212(9) 0.0287(11) 0.0206(9) -0.0080(8) 0.0015(8) -0.0029(8)
C4 0.0260(10) 0.0288(11) 0.0262(11) -0.0082(9) -0.0015(8) -0.0002(9)
C5 0.0336(13) 0.0524(17) 0.0544(17) -0.0234(14) -0.0118(12) 0.0156(12)
C6 0.0371(13) 0.0474(15) 0.0345(13) -0.0152(11) 0.0105(10) -0.0180(12)
C7 0.0229(10) 0.0266(10) 0.0222(10) -0.0074(8) 0.0023(8) -0.0041(8)
C8 0.0210(9) 0.0295(11) 0.0206(10) -0.0089(8) 0.0007(8) -0.0019(8)
C9 0.0246(10) 0.0354(12) 0.0219(10) -0.0095(9) 0.0033(8) -0.0049(9)
C10 0.0419(15) 0.0649(19) 0.0324(13) -0.0161(13) 0.0156(11) -0.0232(14)
C11 0.127(11) 0.114(10) 0.071(7) 0.028(7) 0.031(7) 0.038(8)
Cl1 0.179(3) 0.110(2) 0.109(2) 0.0044(19) 0.065(2) 0.042(2)
Cl2 0.151(4) 0.214(5) 0.136(4) -0.023(4) 0.037(3) 0.007(4)

loop_
_atom_type_symbol
_atom_type_description
_atom_type_scat_dispersion_real
_atom_type_scat_dispersion_imag
_atom_type_scat_source
C C 0.0033 0.0016 'International Tables Vol C Tables 4.2.6.8 and 6.1.1.4'
H H 0.0000 0.0000 'International Tables Vol C Tables 4.2.6.8 and 6.1.1.4'
N N 0.0061 0.0033 'International Tables Vol C Tables 4.2.6.8 and 6.1.1.4'
F F 0.0171 0.0103 'International Tables Vol C Tables 4.2.6.8 and 6.1.1.4'
Si Si 0.0817 0.0704 'International Tables Vol C Tables 4.2.6.8 and 6.1.1.4'
Cl Cl 0.1484 0.1585 'International Tables Vol C Tables 4.2.6.8 and 6.1.1.4'
Cd Cd -0.8075 1.2024 'International Tables Vol C Tables 4.2.6.8 and 6.1.1.4'

loop_
_geom_angle_atom_site_label_1
_geom_angle_atom_site_label_2
_geom_angle_atom_site_label_3
_geom_angle
_geom_angle_site_symmetry_1
_geom_angle_site_symmetry_3
F1 Cd1 F1 180.0 5_565 .
F1 Cd1 N3 88.07(6) 5_565 4_445
F1 Cd1 N3 91.93(6) . 4_445
F1 Cd1 N3 91.93(6) 5_565 8_564
F1 Cd1 N3 88.07(6) . 8_564
N3 Cd1 N3 180.00(9) 4_445 8_564
F1 Cd1 N1 79.41(6) 5_565 .
F1 Cd1 N1 100.59(6) . .
N3 Cd1 N1 84.31(7) 4_445 .
N3 Cd1 N1 95.69(7) 8_564 .
F1 Cd1 N1 100.59(6) 5_565 5_565
F1 Cd1 N1 79.41(6) . 5_565
N3 Cd1 N1 95.69(7) 4_445 5_565
N3 Cd1 N1 84.31(7) 8_564 5_565
N1 Cd1 N1 180.00(7) . 5_565
F4 Si1 F2 91.47(6) . .
F4 Si1 F2 91.47(6) . 2
F2 Si1 F2 177.06(12) . 2
F4 Si1 F3 180.0 . .
F2 Si1 F3 88.53(6) . .
F2 Si1 F3 88.53(6) 2 .
F4 Si1 F1 90.78(6) . .
F2 Si1 F1 90.15(6) . .
F2 Si1 F1 89.81(6) 2 .
F3 Si1 F1 89.22(6) . .
F4 Si1 F1 90.78(6) . 2
F2 Si1 F1 89.81(6) . 2
F2 Si1 F1 90.15(6) 2 2
F3 Si1 F1 89.22(6) . 2
F1 Si1 F1 178.43(11) . 2
Si1 F1 Cd1 164.92(9) . .
C2 N1 N2 105.32(17) . .
C2 N1 Cd1 131.16(15) . .
N2 N1 Cd1 122.01(13) . .
C4 N2 N1 112.12(17) . .
C7 N3 N4 105.12(17) . .
C7 N3 Cd1 136.32(15) . 4_455
N4 N3 Cd1 114.34(13) . 4_455
C9 N4 N3 112.40(18) . .
N1 C2 C3 110.55(19) . .
N1 C2 C1 121.29(19) . .
C3 C2 C1 128.12(19) . .
C4 C3 C2 105.19(18) . .
C4 C3 C8 127.7(2) . .
C2 C3 C8 127.11(19) . .
N2 C4 C3 106.81(19) . .
N2 C4 C5 121.6(2) . .
C3 C4 C5 131.6(2) . .
N3 C7 C8 110.54(19) . .
N3 C7 C6 121.65(19) . .
C8 C7 C6 127.8(2) . .
C9 C8 C7 105.14(18) . .
C9 C8 C3 126.8(2) . .
C7 C8 C3 128.01(19) . .
N4 C9 C8 106.80(19) . .
N4 C9 C10 121.2(2) . .
C8 C9 C10 132.0(2) . .
Cl2 C11 Cl1 115.2(6) . .
Cl2A C11A Cl1A 114.3(9) . .

loop_
_geom_bond_atom_site_label_1
_geom_bond_atom_site_label_2
_geom_bond_distance
_geom_bond_site_symmetry_2
Cd1 F1 2.3156(12) 5_565
Cd1 F1 2.3156(12) .
Cd1 N3 2.3183(18) 4_445
Cd1 N3 2.3183(18) 8_564
Cd1 N1 2.3204(18) .
Cd1 N1 2.3204(18) 5_565
Si1 F4 1.647(2) .
Si1 F2 1.6762(13) .
Si1 F2 1.6762(13) 2
Si1 F3 1.693(2) .
Si1 F1 1.7051(12) .
Si1 F1 1.7051(12) 2
N1 C2 1.339(3) .
N1 N2 1.356(3) .
N2 C4 1.343(3) .
N3 C7 1.339(3) .
N3 N4 1.356(3) .
N3 Cd1 2.3183(18) 4_455
N4 C9 1.338(3) .
C1 C2 1.491(3) .
C2 C3 1.405(3) .
C3 C4 1.385(3) .
C3 C8 1.467(3) .
C4 C5 1.495(3) .
C6 C7 1.497(3) .
C7 C8 1.406(3) .
C8 C9 1.385(3) .
C9 C10 1.493(3) .
C11 Cl2 1.706(9) .
C11 Cl1 1.707(8) .
C11A Cl2A 1.718(10) .
C11A Cl1A 1.721(10) .

loop_
_geom_torsion_atom_site_label_1
_geom_torsion_atom_site_label_2
_geom_torsion_atom_site_label_3
_geom_torsion_atom_site_label_4
_geom_torsion
_geom_torsion_site_symmetry_1
F4 Si1 F1 Cd1 50.6(3) .
F2 Si1 F1 Cd1 142.1(3) .
F2 Si1 F1 Cd1 -40.9(3) 2
F3 Si1 F1 Cd1 -129.4(3) .
N3 Cd1 F1 Si1 -173.8(3) 4_445
N3 Cd1 F1 Si1 6.2(3) 8_564
N1 Cd1 F1 Si1 -89.3(3) .
N1 Cd1 F1 Si1 90.7(3) 5_565
F1 Cd1 N1 C2 153.0(2) 5_565
F1 Cd1 N1 C2 -27.0(2) .
N3 Cd1 N1 C2 63.9(2) 4_445
N3 Cd1 N1 C2 -116.1(2) 8_564
F1 Cd1 N1 N2 -10.80(16) 5_565
F1 Cd1 N1 N2 169.20(16) .
N3 Cd1 N1 N2 -99.90(17) 4_445
N3 Cd1 N1 N2 80.10(17) 8_564
C2 N1 N2 C4 -0.4(3) .
Cd1 N1 N2 C4 167.08(15) .
C7 N3 N4 C9 0.0(3) .
Cd1 N3 N4 C9 -160.77(17) 4_455
N2 N1 C2 C3 -0.4(2) .
Cd1 N1 C2 C3 -166.19(15) .
N2 N1 C2 C1 177.5(2) .
Cd1 N1 C2 C1 11.7(3) .
N1 C2 C3 C4 0.9(3) .
C1 C2 C3 C4 -176.7(3) .
N1 C2 C3 C8 -179.2(2) .
C1 C2 C3 C8 3.2(4) .
N1 N2 C4 C3 0.9(3) .
N1 N2 C4 C5 -179.1(2) .
C2 C3 C4 N2 -1.1(3) .
C8 C3 C4 N2 179.0(2) .
C2 C3 C4 C5 178.9(3) .
C8 C3 C4 C5 -1.0(5) .
N4 N3 C7 C8 -0.3(3) .
Cd1 N3 C7 C8 154.04(18) 4_455
N4 N3 C7 C6 178.2(2) .
Cd1 N3 C7 C6 -27.4(4) 4_455
N3 C7 C8 C9 0.4(3) .
C6 C7 C8 C9 -178.0(3) .
N3 C7 C8 C3 178.9(2) .
C6 C7 C8 C3 0.5(4) .
C4 C3 C8 C9 -121.1(3) .
C2 C3 C8 C9 59.0(4) .
C4 C3 C8 C7 60.7(4) .
C2 C3 C8 C7 -119.2(3) .
N3 N4 C9 C8 0.2(3) .
N3 N4 C9 C10 179.7(3) .
C7 C8 C9 N4 -0.3(3) .
C3 C8 C9 N4 -178.8(2) .
C7 C8 C9 C10 -179.8(3) .
C3 C8 C9 C10 1.7(5) .
